data_7717665
loop_
_publ_author_name
'Hashimoto, Hisako'
'Matsuo, Satomi'
'Odagiri, Yuto'
'Tobita, Hiromi'

_publ_section_title
;
 Hydrogen-bridged bis(silylene) complex as platform for small molecule
 activation via adjacent metal&#x30FC;ligand cooperation
;
_journal_name_full 'Dalton Transactions'
_journal_paper_doi 10.1039/D4DT03226H
_journal_year 2025
_chemical_formula_moiety 'C29 H48 O3 Si2 W'
_chemical_formula_sum 'C29 H48 O3 Si2 W'
_chemical_formula_weight 684.70
_space_group_crystal_system orthorhombic
_space_group_IT_number 33
_space_group_name_Hall 'P 2c -2n'
_space_group_name_H-M_alt 'P n a 21'
_atom_sites_solution_hydrogens geom
_atom_sites_solution_primary direct
_atom_sites_solution_secondary difmap
_audit_creation_method SHELXL-2018/3
_audit_update_record
;
2024-11-18 deposited with the CCDC.	2024-12-10 downloaded from the CCDC.
;
_cell_angle_alpha 90
_cell_angle_beta 90
_cell_angle_gamma 90
_cell_formula_units_Z 4
_cell_length_a 17.1114(6)
_cell_length_b 10.5152(5)
_cell_length_c 16.3940(5)
_cell_measurement_reflns_used 36306
_cell_measurement_temperature 140(2)
_cell_measurement_theta_max 27.41
_cell_measurement_theta_min 1.72
_cell_volume 2949.8(2)
_computing_cell_refinement PROCESS-AUTO
_computing_data_collection PROCESS-AUTO
_computing_data_reduction 'teXsan Ver.1.11'
_computing_molecular_graphics 'Yadokari-XG2009(Wakita, Nemoto et al.,2009)'
_computing_publication_material 'Yadokari-XG2009(Wakita, Nemoto et al.,2009)'
_computing_structure_refinement
;
'SHELXL-97 (Sheldrick, 1997)', 'SHELXL-2018/3 (Sheldrick, 2018)'
;
_computing_structure_solution 'SHELXS-97 (Sheldrick, 1990)'
_diffrn_ambient_temperature 140(2)
_diffrn_detector_area_resol_mean 10.00
_diffrn_measured_fraction_theta_full 0.999
_diffrn_measured_fraction_theta_max 0.999
_diffrn_measurement_device_type 'Rigaku RAXIS-RAPID Imaging Plate'
_diffrn_measurement_method \w
_diffrn_radiation_monochromator graphite
_diffrn_radiation_source 'rotating-anode X-ray tube'
_diffrn_radiation_type MoK\a
_diffrn_radiation_wavelength 0.71073
_diffrn_reflns_av_R_equivalents 0.0566
_diffrn_reflns_av_unetI/netI 0.0377
_diffrn_reflns_Laue_measured_fraction_full 0.999
_diffrn_reflns_Laue_measured_fraction_max 0.999
_diffrn_reflns_limit_h_max 22
_diffrn_reflns_limit_h_min -22
_diffrn_reflns_limit_k_max 13
_diffrn_reflns_limit_k_min -13
_diffrn_reflns_limit_l_max 21
_diffrn_reflns_limit_l_min -21
_diffrn_reflns_number 24264
_diffrn_reflns_point_group_measured_fraction_full 0.997
_diffrn_reflns_point_group_measured_fraction_max 0.994
_diffrn_reflns_theta_full 25.242
_diffrn_reflns_theta_max 27.404
_diffrn_reflns_theta_min 2.301
_exptl_absorpt_coefficient_mu 4.025
_exptl_absorpt_correction_T_max 0.5652
_exptl_absorpt_correction_T_min 0.4999
_exptl_absorpt_correction_type numerical
_exptl_absorpt_process_details 'NUMABS (Higashi, 1999)'
_exptl_crystal_colour colorless
_exptl_crystal_density_diffrn 1.542
_exptl_crystal_density_method 'not measured'
_exptl_crystal_description block
_exptl_crystal_F_000 1392
_exptl_crystal_size_max 0.20
_exptl_crystal_size_mid 0.19
_exptl_crystal_size_min 0.16
_refine_diff_density_max 1.247
_refine_diff_density_min -1.543
_refine_diff_density_rms 0.117
_refine_ls_abs_structure_details
;
 Flack x determined using 2486 quotients [(I+)-(I-)]/[(I+)+(I-)]
 (Parsons, Flack and Wagner, Acta Cryst. B69 (2013) 249-259).
;
_refine_ls_abs_structure_Flack -0.007(7)
_refine_ls_extinction_method none
_refine_ls_goodness_of_fit_ref 1.173
_refine_ls_hydrogen_treatment constr
_refine_ls_matrix_type full
_refine_ls_number_parameters 327
_refine_ls_number_reflns 6660
_refine_ls_number_restraints 1
_refine_ls_restrained_S_all 1.173
_refine_ls_R_factor_all 0.0445
_refine_ls_R_factor_gt 0.0368
_refine_ls_shift/su_max 0.002
_refine_ls_shift/su_mean 0.000
_refine_ls_structure_factor_coef Fsqd
_refine_ls_weighting_details 'w=1/[\s^2^(Fo^2^)+(0.0139P)^2^+9.2217P] where P=(Fo^2^+2Fc^2^)/3'
_refine_ls_weighting_scheme calc
_refine_ls_wR_factor_gt 0.0650
_refine_ls_wR_factor_ref 0.0666
_reflns_Friedel_coverage 0.922
_reflns_Friedel_fraction_full 0.994
_reflns_Friedel_fraction_max 0.988
_reflns_number_gt 6054
_reflns_number_total 6660
_reflns_threshold_expression 'I > 2\s(I)'
_cod_data_source_file d4dt03226h2.cif
_cod_data_source_block matsuo02
_cod_database_code 7717665
_shelx_shelxl_version_number 2018/3
_shelx_space_group_comment
;
The symmetry employed for this shelxl refinement is uniquely defined
by the following loop, which should always be used as a source of
symmetry information in preference to the above space-group names.
They are only intended as comments.
;
_shelx_estimated_absorpt_t_min 0.500
_shelx_estimated_absorpt_t_max 0.565

loop_
_space_group_symop_operation_xyz
'x, y, z'
'-x, -y, z+1/2'
'-x+1/2, y+1/2, z+1/2'
'x+1/2, -y+1/2, z'

loop_
_atom_site_label
_atom_site_type_symbol
_atom_site_fract_x
_atom_site_fract_y
_atom_site_fract_z
_atom_site_U_iso_or_equiv
_atom_site_adp_type
_atom_site_occupancy
_atom_site_site_symmetry_order
_atom_site_calc_flag
_atom_site_refinement_flags_posn
_atom_site_refinement_flags_adp
_atom_site_refinement_flags_occupancy
_atom_site_disorder_assembly
_atom_site_disorder_group
W1 W 0.85843(2) 0.47963(2) 0.72844(2) 0.01715(7) Uani 1 1 d . . . . .
Si1 Si 0.73156(13) 0.3596(2) 0.74960(11) 0.0182(5) Uani 1 1 d . . . . .
Si2 Si 0.79573(15) 0.5007(2) 0.86561(14) 0.0216(5) Uani 1 1 d . . . . .
O1 O 0.6987(3) 0.4381(5) 0.8462(3) 0.0169(11) Uani 1 1 d . . . . .
C1 C 0.9009(5) 0.3099(8) 0.7118(5) 0.026(2) Uani 1 1 d . . . . .
C2 C 0.9363(5) 0.4765(9) 0.8144(5) 0.0261(18) Uani 1 1 d . . . . .
O2 O 0.9330(4) 0.2143(6) 0.6988(4) 0.0385(17) Uani 1 1 d . . . . .
O3 O 0.9860(4) 0.4825(8) 0.8622(4) 0.0408(19) Uani 1 1 d . . . . .
C3 C 0.8039(5) 0.6404(9) 0.6440(6) 0.029(2) Uani 1 1 d . . . . .
C4 C 0.8355(6) 0.5457(9) 0.5927(5) 0.029(2) Uani 1 1 d . . . . .
C5 C 0.9170(6) 0.5410(9) 0.6047(5) 0.031(2) Uani 1 1 d . . . . .
C6 C 0.9368(5) 0.6331(8) 0.6635(5) 0.028(2) Uani 1 1 d . . . . .
C7 C 0.8672(6) 0.6949(8) 0.6890(5) 0.0287(19) Uani 1 1 d . . . . .
C8 C 0.7227(6) 0.6968(10) 0.6430(7) 0.045(3) Uani 1 1 d . . . . .
H8 H 0.689689 0.648525 0.605166 0.068 Uiso 1 1 calc R U . . .
H8A H 0.725441 0.785659 0.625161 0.068 Uiso 1 1 calc R U . . .
H8B H 0.700259 0.692811 0.697904 0.068 Uiso 1 1 calc R U . . .
C9 C 0.7951(8) 0.4708(11) 0.5250(6) 0.047(3) Uani 1 1 d . . . . .
H9 H 0.739547 0.493441 0.523424 0.071 Uiso 1 1 calc R U . . .
H9A H 0.800404 0.379488 0.535757 0.071 Uiso 1 1 calc R U . . .
H9B H 0.819326 0.491240 0.472502 0.071 Uiso 1 1 calc R U . . .
C10 C 0.9761(8) 0.4579(12) 0.5594(7) 0.050(4) Uani 1 1 d . . . . .
H10 H 0.988748 0.497190 0.506784 0.075 Uiso 1 1 calc R U . . .
H10A H 0.953561 0.373454 0.550159 0.075 Uiso 1 1 calc R U . . .
H10B H 1.023741 0.449923 0.592083 0.075 Uiso 1 1 calc R U . . .
C11 C 1.0185(6) 0.6710(11) 0.6899(7) 0.047(3) Uani 1 1 d . . . . .
H11 H 1.054968 0.601778 0.677653 0.070 Uiso 1 1 calc R U . . .
H11A H 1.018771 0.688024 0.748656 0.070 Uiso 1 1 calc R U . . .
H11B H 1.034465 0.747810 0.660394 0.070 Uiso 1 1 calc R U . . .
C12 C 0.8628(7) 0.8126(8) 0.7403(9) 0.046(3) Uani 1 1 d . . . . .
H12 H 0.898421 0.804404 0.786833 0.070 Uiso 1 1 calc R U . . .
H12A H 0.809232 0.823802 0.760219 0.070 Uiso 1 1 calc R U . . .
H12B H 0.877860 0.886508 0.707490 0.070 Uiso 1 1 calc R U . . .
C13 C 0.6487(5) 0.3931(9) 0.6760(5) 0.0271(19) Uani 1 1 d . . . . .
H13 H 0.603297 0.340999 0.690540 0.041 Uiso 1 1 calc R U . . .
H13A H 0.665344 0.372449 0.620339 0.041 Uiso 1 1 calc R U . . .
H13B H 0.634500 0.483328 0.678948 0.041 Uiso 1 1 calc R U . . .
C14 C 0.7262(5) 0.1763(8) 0.7648(6) 0.0241(19) Uani 1 1 d . . . . .
C15 C 0.7449(6) 0.1224(10) 0.6778(6) 0.035(2) Uani 1 1 d . . . . .
H15 H 0.747907 0.029452 0.680337 0.053 Uiso 1 1 calc R U . . .
H15A H 0.795042 0.156620 0.658994 0.053 Uiso 1 1 calc R U . . .
H15B H 0.703512 0.147562 0.639805 0.053 Uiso 1 1 calc R U . . .
C16 C 0.6465(6) 0.1229(8) 0.7882(6) 0.036(2) Uani 1 1 d . . . . .
H16 H 0.647533 0.029968 0.783768 0.054 Uiso 1 1 calc R U . . .
H16A H 0.606580 0.157179 0.751451 0.054 Uiso 1 1 calc R U . . .
H16B H 0.634201 0.147139 0.844491 0.054 Uiso 1 1 calc R U . . .
C17 C 0.7853(5) 0.1288(9) 0.8265(6) 0.029(2) Uani 1 1 d . . . . .
H17 H 0.774367 0.166936 0.879840 0.044 Uiso 1 1 calc R U . . .
H17A H 0.837984 0.152663 0.808874 0.044 Uiso 1 1 calc R U . . .
H17B H 0.781669 0.036001 0.830667 0.044 Uiso 1 1 calc R U . . .
C18 C 0.7875(6) 0.6663(9) 0.9080(6) 0.033(2) Uani 1 1 d . . . . .
H18 H 0.758520 0.719888 0.869541 0.050 Uiso 1 1 calc R U . . .
H18A H 0.839909 0.701603 0.916177 0.050 Uiso 1 1 calc R U . . .
H18B H 0.759779 0.663656 0.960241 0.050 Uiso 1 1 calc R U . . .
C19 C 0.8273(6) 0.4043(10) 0.9573(5) 0.030(2) Uani 1 1 d . . . . .
H19 H 0.781232 0.380301 0.989269 0.045 Uiso 1 1 calc R U . . .
H19A H 0.862635 0.455177 0.991139 0.045 Uiso 1 1 calc R U . . .
H19B H 0.854415 0.327345 0.938864 0.045 Uiso 1 1 calc R U . . .
C20 C 0.6371(5) 0.4017(8) 0.9061(5) 0.0249(17) Uani 1 1 d . . . . .
H20 H 0.651740 0.317750 0.930332 0.030 Uiso 1 1 calc R U . . .
C21 C 0.6295(5) 0.4982(8) 0.9755(6) 0.0287(19) Uani 1 1 d . . . . .
H21 H 0.681822 0.511576 1.001392 0.034 Uiso 1 1 calc R U . . .
C22 C 0.5975(6) 0.6254(9) 0.9463(6) 0.034(2) Uani 1 1 d . . . . .
H22 H 0.633652 0.663030 0.905774 0.041 Uiso 1 1 calc R U . . .
H22A H 0.593214 0.684772 0.992932 0.041 Uiso 1 1 calc R U . . .
C23 C 0.5172(6) 0.6059(10) 0.9077(7) 0.038(2) Uani 1 1 d . . . . .
H23 H 0.496345 0.689588 0.888580 0.045 Uiso 1 1 calc R U . . .
C24 C 0.5261(6) 0.5165(9) 0.8351(6) 0.032(2) Uani 1 1 d . . . . .
H24 H 0.562514 0.554049 0.794806 0.038 Uiso 1 1 calc R U . . .
H24A H 0.474828 0.504397 0.808265 0.038 Uiso 1 1 calc R U . . .
C25 C 0.5579(5) 0.3873(8) 0.8643(6) 0.0277(19) Uani 1 1 d . . . . .
H25 H 0.563146 0.328666 0.816521 0.033 Uiso 1 1 calc R U . . .
C26 C 0.5013(6) 0.3290(10) 0.9267(6) 0.035(2) Uani 1 1 d . . . . .
H26 H 0.521462 0.245810 0.945596 0.042 Uiso 1 1 calc R U . . .
H26A H 0.449527 0.315145 0.901205 0.042 Uiso 1 1 calc R U . . .
C27 C 0.4933(7) 0.4209(11) 0.9999(7) 0.041(3) Uani 1 1 d . . . . .
H27 H 0.456940 0.383371 1.041078 0.049 Uiso 1 1 calc R U . . .
C28 C 0.5731(6) 0.4409(11) 1.0385(6) 0.040(2) Uani 1 1 d . . . . .
H28 H 0.593831 0.358532 1.058203 0.048 Uiso 1 1 calc R U . . .
H28A H 0.568299 0.498822 1.085835 0.048 Uiso 1 1 calc R U . . .
C29 C 0.4606(7) 0.5478(11) 0.9703(7) 0.047(3) Uani 1 1 d . . . . .
H29 H 0.454139 0.606441 1.017032 0.056 Uiso 1 1 calc R U . . .
H29A H 0.408771 0.534556 0.944837 0.056 Uiso 1 1 calc R U . . .

loop_
_atom_site_aniso_label
_atom_site_aniso_U_11
_atom_site_aniso_U_22
_atom_site_aniso_U_33
_atom_site_aniso_U_23
_atom_site_aniso_U_13
_atom_site_aniso_U_12
W1 0.01779(12) 0.01789(12) 0.01577(11) 0.0002(3) -0.0001(3) -0.00059(11)
Si1 0.0193(10) 0.0189(10) 0.0165(12) -0.0021(7) -0.0010(8) -0.0012(8)
Si2 0.0217(12) 0.0237(14) 0.0193(11) -0.0039(9) 0.0002(9) -0.0032(10)
O1 0.015(3) 0.018(3) 0.018(3) -0.002(2) 0.001(2) 0.001(2)
C1 0.022(4) 0.028(4) 0.028(7) 0.001(3) 0.004(3) 0.000(3)
C2 0.019(4) 0.037(5) 0.022(4) 0.004(4) 0.000(3) -0.003(4)
O2 0.036(4) 0.028(3) 0.051(4) 0.001(3) 0.012(3) 0.008(3)
O3 0.026(4) 0.068(6) 0.027(4) 0.005(4) -0.004(3) 0.000(4)
C3 0.026(5) 0.031(5) 0.032(5) 0.015(4) -0.007(4) 0.000(4)
C4 0.048(6) 0.024(5) 0.016(4) 0.008(3) -0.002(4) -0.019(4)
C5 0.038(5) 0.031(5) 0.024(4) 0.011(4) 0.015(4) -0.002(4)
C6 0.027(5) 0.025(5) 0.033(5) 0.011(4) -0.006(4) -0.010(4)
C7 0.034(5) 0.017(4) 0.035(5) 0.007(3) 0.001(4) -0.006(4)
C8 0.036(6) 0.036(6) 0.063(7) 0.020(5) -0.011(5) 0.009(5)
C9 0.071(8) 0.049(7) 0.021(5) 0.001(5) -0.014(5) -0.018(6)
C10 0.059(8) 0.052(8) 0.038(7) -0.008(6) 0.031(6) -0.011(6)
C11 0.026(5) 0.059(7) 0.055(6) 0.016(6) -0.003(5) -0.018(5)
C12 0.070(7) 0.029(4) 0.041(9) 0.001(5) 0.007(7) -0.007(5)
C13 0.025(5) 0.035(5) 0.021(4) 0.000(3) -0.012(4) 0.000(4)
C14 0.023(5) 0.017(5) 0.032(4) -0.003(3) 0.002(4) 0.002(4)
C15 0.034(6) 0.026(6) 0.046(6) -0.020(5) 0.003(5) 0.002(4)
C16 0.032(5) 0.023(5) 0.052(6) -0.003(4) 0.001(5) -0.005(4)
C17 0.025(5) 0.023(5) 0.039(5) 0.004(4) 0.002(4) -0.001(4)
C18 0.037(6) 0.027(5) 0.036(5) -0.011(4) 0.011(4) -0.004(4)
C19 0.024(4) 0.043(6) 0.023(4) 0.002(4) 0.000(4) 0.001(4)
C20 0.024(4) 0.024(4) 0.027(4) 0.004(3) 0.007(4) 0.006(4)
C21 0.022(4) 0.030(5) 0.034(4) -0.006(3) 0.001(4) -0.001(4)
C22 0.032(5) 0.034(5) 0.037(5) -0.008(4) 0.008(4) 0.004(4)
C23 0.033(5) 0.027(5) 0.053(6) 0.003(5) 0.014(5) 0.011(4)
C24 0.028(5) 0.033(5) 0.035(5) 0.005(4) 0.000(4) 0.007(4)
C25 0.021(4) 0.026(5) 0.035(5) 0.005(4) 0.001(4) -0.001(4)
C26 0.023(5) 0.041(6) 0.042(6) 0.002(4) 0.003(4) -0.004(4)
C27 0.031(6) 0.044(7) 0.048(7) 0.007(5) 0.028(5) 0.003(5)
C28 0.041(6) 0.053(7) 0.027(5) 0.005(4) 0.009(5) 0.010(5)
C29 0.031(6) 0.057(8) 0.052(7) -0.003(6) 0.013(5) 0.013(5)

loop_
_atom_type_symbol
_atom_type_description
_atom_type_scat_dispersion_real
_atom_type_scat_dispersion_imag
_atom_type_scat_source
C C 0.0033 0.0016 'International Tables Vol C Tables 4.2.6.8 and 6.1.1.4'
H H 0.0000 0.0000 'International Tables Vol C Tables 4.2.6.8 and 6.1.1.4'
O O 0.0106 0.0060 'International Tables Vol C Tables 4.2.6.8 and 6.1.1.4'
W W -0.8490 6.8722 'International Tables Vol C Tables 4.2.6.8 and 6.1.1.4'
Si Si 0.0817 0.0704 'International Tables Vol C Tables 4.2.6.8 and 6.1.1.4'

loop_
_geom_angle_atom_site_label_1
_geom_angle_atom_site_label_2
_geom_angle_atom_site_label_3
_geom_angle
_geom_angle_site_symmetry_1
_geom_angle_site_symmetry_3
_geom_angle_publ_flag
C2 W1 C1 80.2(4) . . ?
C2 W1 C6 87.1(3) . . ?
C1 W1 C6 110.7(3) . . ?
C2 W1 C5 109.8(4) . . ?
C1 W1 C5 88.4(3) . . ?
C6 W1 C5 34.8(3) . . ?
C2 W1 C7 99.9(4) . . ?
C1 W1 C7 144.9(3) . . ?
C6 W1 C7 35.1(3) . . ?
C5 W1 C7 58.2(3) . . ?
C2 W1 C4 143.4(4) . . ?
C1 W1 C4 101.5(3) . . ?
C6 W1 C4 57.8(3) . . ?
C5 W1 C4 34.8(4) . . ?
C7 W1 C4 58.0(3) . . ?
C2 W1 C3 134.9(4) . . ?
C1 W1 C3 135.8(3) . . ?
C6 W1 C3 58.2(3) . . ?
C5 W1 C3 58.0(3) . . ?
C7 W1 C3 35.2(3) . . ?
C4 W1 C3 34.6(3) . . ?
C2 W1 Si2 69.1(3) . . ?
C1 W1 Si2 111.6(2) . . ?
C6 W1 Si2 126.2(2) . . ?
C5 W1 Si2 159.0(2) . . ?
C7 W1 Si2 100.9(2) . . ?
C4 W1 Si2 138.5(3) . . ?
C3 W1 Si2 107.0(2) . . ?
C2 W1 Si1 118.7(3) . . ?
C1 W1 Si1 83.2(3) . . ?
C6 W1 Si1 153.1(2) . . ?
C5 W1 Si1 128.3(3) . . ?
C7 W1 Si1 124.7(2) . . ?
C4 W1 Si1 97.6(3) . . ?
C3 W1 Si1 95.6(2) . . ?
Si2 W1 Si1 63.51(7) . . ?
O1 Si1 C13 103.4(3) . . ?
O1 Si1 C14 108.3(3) . . ?
C13 Si1 C14 103.3(4) . . ?
O1 Si1 W1 98.84(18) . . ?
C13 Si1 W1 117.5(3) . . ?
C14 Si1 W1 123.5(3) . . ?
O1 Si1 Si2 43.18(18) . . ?
C13 Si1 Si2 131.5(3) . . ?
C14 Si1 Si2 118.8(3) . . ?
W1 Si1 Si2 57.63(7) . . ?
O1 Si2 C18 109.4(4) . . ?
O1 Si2 C19 101.9(4) . . ?
C18 Si2 C19 103.0(5) . . ?
O1 Si2 W1 101.69(19) . . ?
C18 Si2 W1 116.5(3) . . ?
C19 Si2 W1 122.9(3) . . ?
O1 Si2 Si1 44.92(18) . . ?
C18 Si2 Si1 138.8(4) . . ?
C19 Si2 Si1 112.8(3) . . ?
W1 Si2 Si1 58.86(7) . . ?
C20 O1 Si2 128.6(5) . . ?
C20 O1 Si1 131.1(5) . . ?
Si2 O1 Si1 91.9(3) . . ?
O2 C1 W1 173.1(7) . . ?
O3 C2 W1 174.3(8) . . ?
C4 C3 C7 107.4(8) . . ?
C4 C3 C8 128.6(9) . . ?
C7 C3 C8 123.0(9) . . ?
C4 C3 W1 72.2(5) . . ?
C7 C3 W1 71.7(5) . . ?
C8 C3 W1 130.3(7) . . ?
C5 C4 C3 108.7(8) . . ?
C5 C4 C9 122.1(10) . . ?
C3 C4 C9 128.6(10) . . ?
C5 C4 W1 72.2(5) . . ?
C3 C4 W1 73.2(5) . . ?
C9 C4 W1 127.4(6) . . ?
C6 C5 C4 108.0(8) . . ?
C6 C5 C10 124.5(10) . . ?
C4 C5 C10 127.3(10) . . ?
C6 C5 W1 72.6(5) . . ?
C4 C5 W1 73.0(5) . . ?
C10 C5 W1 123.0(7) . . ?
C5 C6 C7 108.3(8) . . ?
C5 C6 C11 126.7(9) . . ?
C7 C6 C11 124.7(9) . . ?
C5 C6 W1 72.6(5) . . ?
C7 C6 W1 72.7(5) . . ?
C11 C6 W1 125.2(6) . . ?
C6 C7 C3 107.5(8) . . ?
C6 C7 C12 125.8(9) . . ?
C3 C7 C12 125.6(9) . . ?
C6 C7 W1 72.2(5) . . ?
C3 C7 W1 73.1(5) . . ?
C12 C7 W1 129.4(7) . . ?
C17 C14 C16 107.9(8) . . ?
C17 C14 C15 110.5(7) . . ?
C16 C14 C15 106.2(8) . . ?
C17 C14 Si1 112.4(6) . . ?
C16 C14 Si1 116.1(6) . . ?
C15 C14 Si1 103.4(6) . . ?
O1 C20 C25 110.9(6) . . ?
O1 C20 C21 112.4(7) . . ?
C25 C20 C21 108.9(7) . . ?
C22 C21 C20 112.3(8) . . ?
C22 C21 C28 109.3(8) . . ?
C20 C21 C28 107.0(8) . . ?
C21 C22 C23 109.7(8) . . ?
C24 C23 C22 108.4(8) . . ?
C24 C23 C29 109.8(9) . . ?
C22 C23 C29 110.1(9) . . ?
C23 C24 C25 109.7(8) . . ?
C20 C25 C26 107.4(7) . . ?
C20 C25 C24 111.4(7) . . ?
C26 C25 C24 109.7(8) . . ?
C25 C26 C27 108.8(8) . . ?
C28 C27 C29 110.0(10) . . ?
C28 C27 C26 109.3(8) . . ?
C29 C27 C26 109.4(9) . . ?
C27 C28 C21 109.8(8) . . ?
C27 C29 C23 109.2(9) . . ?

loop_
_geom_bond_atom_site_label_1
_geom_bond_atom_site_label_2
_geom_bond_distance
_geom_bond_site_symmetry_2
_geom_bond_publ_flag
W1 C2 1.940(8) . ?
W1 C1 1.947(9) . ?
W1 C6 2.353(8) . ?
W1 C5 2.353(8) . ?
W1 C7 2.359(8) . ?
W1 C4 2.364(8) . ?
W1 C3 2.377(8) . ?
W1 Si2 2.502(2) . ?
W1 Si1 2.535(2) . ?
Si1 O1 1.873(5) . ?
Si1 C13 1.896(8) . ?
Si1 C14 1.945(9) . ?
Si1 Si2 2.651(3) . ?
Si2 O1 1.815(6) . ?
Si2 C18 1.879(9) . ?
Si2 C19 1.892(10) . ?
O1 C20 1.490(10) . ?
C1 O2 1.165(10) . ?
C2 O3 1.159(11) . ?
C3 C4 1.411(14) . ?
C3 C7 1.431(13) . ?
C3 C8 1.510(13) . ?
C4 C5 1.410(15) . ?
C4 C9 1.526(13) . ?
C5 C6 1.407(13) . ?
C5 C10 1.529(15) . ?
C6 C7 1.420(13) . ?
C6 C11 1.516(13) . ?
C7 C12 1.499(14) . ?
C14 C17 1.515(13) . ?
C14 C16 1.523(13) . ?
C14 C15 1.568(12) . ?
C20 C25 1.528(12) . ?
C20 C21 1.530(12) . ?
C21 C22 1.522(13) . ?
C21 C28 1.537(13) . ?
C22 C23 1.526(14) . ?
C23 C24 1.525(14) . ?
C23 C29 1.538(15) . ?
C24 C25 1.539(12) . ?
C25 C26 1.537(12) . ?
C26 C27 1.546(14) . ?
C27 C28 1.520(16) . ?
C27 C29 1.526(15) . ?

loop_
_geom_torsion_atom_site_label_1
_geom_torsion_atom_site_label_2
_geom_torsion_atom_site_label_3
_geom_torsion_atom_site_label_4
_geom_torsion
_geom_torsion_site_symmetry_1
_geom_torsion_site_symmetry_2
_geom_torsion_site_symmetry_3
_geom_torsion_site_symmetry_4
_geom_torsion_publ_flag
C18 Si2 O1 C20 -68.8(7) . . . . ?
C19 Si2 O1 C20 39.7(7) . . . . ?
W1 Si2 O1 C20 167.4(5) . . . . ?
Si1 Si2 O1 C20 150.2(7) . . . . ?
C18 Si2 O1 Si1 141.0(4) . . . . ?
C19 Si2 O1 Si1 -110.5(4) . . . . ?
W1 Si2 O1 Si1 17.2(2) . . . . ?
C13 Si1 O1 C20 73.1(7) . . . . ?
C14 Si1 O1 C20 -36.1(7) . . . . ?
W1 Si1 O1 C20 -165.8(6) . . . . ?
Si2 Si1 O1 C20 -149.0(7) . . . . ?
C13 Si1 O1 Si2 -137.9(3) . . . . ?
C14 Si1 O1 Si2 113.0(4) . . . . ?
W1 Si1 O1 Si2 -16.8(2) . . . . ?
C7 C3 C4 C5 -0.3(10) . . . . ?
C8 C3 C4 C5 168.3(9) . . . . ?
W1 C3 C4 C5 -63.9(6) . . . . ?
C7 C3 C4 C9 -171.7(9) . . . . ?
C8 C3 C4 C9 -3.0(16) . . . . ?
W1 C3 C4 C9 124.8(10) . . . . ?
C7 C3 C4 W1 63.5(6) . . . . ?
C8 C3 C4 W1 -127.8(10) . . . . ?
C3 C4 C5 C6 -0.1(10) . . . . ?
C9 C4 C5 C6 171.9(8) . . . . ?
W1 C4 C5 C6 -64.6(6) . . . . ?
C3 C4 C5 C10 -176.6(9) . . . . ?
C9 C4 C5 C10 -4.6(15) . . . . ?
W1 C4 C5 C10 118.9(10) . . . . ?
C3 C4 C5 W1 64.5(6) . . . . ?
C9 C4 C5 W1 -123.5(8) . . . . ?
C4 C5 C6 C7 0.5(10) . . . . ?
C10 C5 C6 C7 177.2(9) . . . . ?
W1 C5 C6 C7 -64.4(6) . . . . ?
C4 C5 C6 C11 -173.7(9) . . . . ?
C10 C5 C6 C11 2.9(15) . . . . ?
W1 C5 C6 C11 121.4(9) . . . . ?
C4 C5 C6 W1 64.9(6) . . . . ?
C10 C5 C6 W1 -118.4(9) . . . . ?
C5 C6 C7 C3 -0.8(10) . . . . ?
C11 C6 C7 C3 173.7(8) . . . . ?
W1 C6 C7 C3 -65.1(6) . . . . ?
C5 C6 C7 C12 -169.4(9) . . . . ?
C11 C6 C7 C12 5.0(15) . . . . ?
W1 C6 C7 C12 126.2(10) . . . . ?
C5 C6 C7 W1 64.3(6) . . . . ?
C11 C6 C7 W1 -121.3(9) . . . . ?
C4 C3 C7 C6 0.7(10) . . . . ?
C8 C3 C7 C6 -168.7(8) . . . . ?
W1 C3 C7 C6 64.5(6) . . . . ?
C4 C3 C7 C12 169.4(9) . . . . ?
C8 C3 C7 C12 -0.1(14) . . . . ?
W1 C3 C7 C12 -126.8(10) . . . . ?
C4 C3 C7 W1 -63.9(6) . . . . ?
C8 C3 C7 W1 126.7(9) . . . . ?
Si2 O1 C20 C25 164.9(5) . . . . ?
Si1 O1 C20 C25 -56.2(9) . . . . ?
Si2 O1 C20 C21 42.8(9) . . . . ?
Si1 O1 C20 C21 -178.4(5) . . . . ?
O1 C20 C21 C22 67.8(9) . . . . ?
C25 C20 C21 C22 -55.5(9) . . . . ?
O1 C20 C21 C28 -172.3(7) . . . . ?
C25 C20 C21 C28 64.4(9) . . . . ?
C20 C21 C22 C23 59.1(10) . . . . ?
C28 C21 C22 C23 -59.5(10) . . . . ?
C21 C22 C23 C24 -60.6(10) . . . . ?
C21 C22 C23 C29 59.5(10) . . . . ?
C22 C23 C24 C25 60.9(10) . . . . ?
C29 C23 C24 C25 -59.5(11) . . . . ?
O1 C20 C25 C26 170.9(7) . . . . ?
C21 C20 C25 C26 -64.9(9) . . . . ?
O1 C20 C25 C24 -69.0(9) . . . . ?
C21 C20 C25 C24 55.2(9) . . . . ?
C23 C24 C25 C20 -59.4(10) . . . . ?
C23 C24 C25 C26 59.4(10) . . . . ?
C20 C25 C26 C27 61.6(10) . . . . ?
C24 C25 C26 C27 -59.6(10) . . . . ?
C25 C26 C27 C28 -59.7(11) . . . . ?
C25 C26 C27 C29 60.7(11) . . . . ?
C29 C27 C28 C21 -60.0(11) . . . . ?
C26 C27 C28 C21 60.1(11) . . . . ?
C22 C21 C28 C27 59.9(11) . . . . ?
C20 C21 C28 C27 -61.9(10) . . . . ?
C28 C27 C29 C23 59.2(11) . . . . ?
C26 C27 C29 C23 -60.9(13) . . . . ?
C24 C23 C29 C27 60.4(12) . . . . ?
C22 C23 C29 C27 -58.9(12) . . . . ?
